data_4306421
loop_
_publ_author_name
'Mariappan Kadarkaraisamy'
'Gerald Caple'
'Andrea R. Gorden'
'Marie A. Squire'
'Andrew G. Sykes'

_publ_contact_author_address 'University of South Dakota'
_publ_contact_author_email asykes@usd.edu
_publ_contact_author_name 'Andrew G. Sykes'
_publ_section_title
;
Large Amplitude, Proton- and Cation-Activated Latch-Type Mechanical
Switches: O-Protonated Amides Stabilized by Intramolecular, Low-Barrier
Hydrogen Bonds within Macrocycles
;
_journal_name_full 'Inorganic Chemistry'
_journal_page_first 11644
_journal_page_last 11655
_journal_paper_doi 10.1021/ic801238a
_journal_volume 47
_journal_year 2008
_chemical_formula_moiety 'C30 H33 N O7'
_chemical_formula_sum 'C30 H33 N O7'
_chemical_formula_weight 519.57
_chemical_name_common 2-NHC(O)norbornenyl
_chemical_name_systematic
;
 ?
;
_space_group_IT_number 2
_symmetry_cell_setting triclinic
_symmetry_space_group_name_Hall '-P 1'
_symmetry_space_group_name_H-M 'P -1'
_atom_sites_solution_hydrogens geom
_atom_sites_solution_primary direct
_atom_sites_solution_secondary difmap
_audit_creation_method SHELXL-97
_cell_angle_alpha 104.345(3)
_cell_angle_beta 93.238(3)
_cell_angle_gamma 105.859(2)
_cell_formula_units_Z 6
_cell_length_a 9.6314(17)
_cell_length_b 17.223(3)
_cell_length_c 25.030(6)
_cell_measurement_reflns_used 9877
_cell_measurement_temperature 173(2)
_cell_measurement_theta_max 25.43
_cell_measurement_theta_min 2.27
_cell_volume 3834.9(13)
_computing_cell_refinement 'Bruker SAINT (Bruker, 2006)'
_computing_data_collection 'Bruker APEXII (Bruker, 2006)'
_computing_data_reduction 'Bruker SAINT (Bruker, 2006)'
_computing_molecular_graphics 'Ortep-3(Farrugia, 1997)'
_computing_publication_material 'WinGX (Farrugia, 1999)'
_computing_structure_refinement 'SHELXL-97 (Sheldrick, 1997a)'
_computing_structure_solution SIR92
_diffrn_ambient_temperature 173(2)
_diffrn_measured_fraction_theta_full 0.997
_diffrn_measured_fraction_theta_max 0.997
_diffrn_measurement_device_type 'CCD area detector'
_diffrn_measurement_method 'phi and omega scans'
_diffrn_radiation_monochromator graphite
_diffrn_radiation_source 'fine-focus sealed tube'
_diffrn_radiation_type MoK\a
_diffrn_radiation_wavelength 0.71073
_diffrn_reflns_av_R_equivalents 0.0000
_diffrn_reflns_av_sigmaI/netI 0.0584
_diffrn_reflns_limit_h_max 11
_diffrn_reflns_limit_h_min 0
_diffrn_reflns_limit_k_max 19
_diffrn_reflns_limit_k_min -20
_diffrn_reflns_limit_l_max 29
_diffrn_reflns_limit_l_min -29
_diffrn_reflns_number 13489
_diffrn_reflns_theta_full 25.00
_diffrn_reflns_theta_max 25.00
_diffrn_reflns_theta_min 1.82
_diffrn_standards_decay_% 0
_diffrn_standards_interval_count 0
_diffrn_standards_interval_time 0
_diffrn_standards_number 0
_exptl_absorpt_coefficient_mu 0.096
_exptl_absorpt_correction_T_max 0.9905
_exptl_absorpt_correction_T_min 0.9718
_exptl_absorpt_correction_type multi-scan
_exptl_absorpt_process_details SADABS
_exptl_crystal_colour colorless
_exptl_crystal_density_diffrn 1.350
_exptl_crystal_density_method 'not measured'
_exptl_crystal_description block
_exptl_crystal_F_000 1656
_exptl_crystal_size_max 0.30
_exptl_crystal_size_mid 0.20
_exptl_crystal_size_min 0.10
_refine_diff_density_max 1.454
_refine_diff_density_min -1.036
_refine_diff_density_rms 0.128
_refine_ls_extinction_method none
_refine_ls_goodness_of_fit_ref 1.075
_refine_ls_hydrogen_treatment mixed
_refine_ls_matrix_type full
_refine_ls_number_parameters 1039
_refine_ls_number_reflns 13489
_refine_ls_number_restraints 3
_refine_ls_restrained_S_all 1.075
_refine_ls_R_factor_all 0.1348
_refine_ls_R_factor_gt 0.1071
_refine_ls_shift/su_max 0.1263
_refine_ls_shift/su_mean 0.033
_refine_ls_structure_factor_coef Fsqd
_refine_ls_weighting_details 'calc w=1/[\s^2^(Fo^2^)+(0.1739P)^2^+6.5588P] where P=(Fo^2^+2Fc^2^)/3'
_refine_ls_weighting_scheme calc
_refine_ls_wR_factor_gt 0.2706
_refine_ls_wR_factor_ref 0.2943
_reflns_number_gt 9917
_reflns_number_total 13489
_reflns_threshold_expression >2sigma(I)
_cod_data_source_file ic801238a_si_003_12.cif
_cod_data_source_block 08067
_cod_depositor_comments
;
The following automatic conversions were performed:
'_symmetry_cell_setting' value 'Triclinic' changed to 'triclinic'
according to '/home/saulius/struct/CIF-dictionaries/cif_core.dic'
dictionary named 'cif_core.dic' version 2.4.1 from 2010-06-29.

Automatic conversion script
Id: cif_fix_enum 1527 2010-12-29 10:47:43Z saulius 
;
_cod_database_code 4306421

loop_
_symmetry_equiv_pos_as_xyz
'x, y, z'
'-x, -y, -z'

loop_
_atom_site_label
_atom_site_type_symbol
_atom_site_fract_x
_atom_site_fract_y
_atom_site_fract_z
_atom_site_U_iso_or_equiv
_atom_site_adp_type
_atom_site_occupancy
_atom_site_symmetry_multiplicity
_atom_site_calc_flag
_atom_site_refinement_flags
_atom_site_disorder_assembly
_atom_site_disorder_group
O19 O 1.4326(4) 0.6006(2) 0.49359(17) 0.0445(9) Uani 1 1 d . . .
O17 O 1.4798(4) 0.9158(4) 0.53293(18) 0.0690(15) Uani 1 1 d . . .
C82 C 1.2811(6) 0.5403(3) 0.5535(2) 0.0345(12) Uani 1 1 d . . .
H82A H 1.2308 0.4957 0.5206 0.041 Uiso 1 1 calc R . .
H82B H 1.2810 0.5168 0.5849 0.041 Uiso 1 1 calc R . .
O18 O 1.5152(5) 0.7589(4) 0.4632(3) 0.0873(19) Uani 1 1 d . . .
C75 C 1.3517(7) 0.9818(4) 0.5988(3) 0.0570(19) Uani 1 1 d . . .
H75A H 1.3607 1.0247 0.6334 0.068 Uiso 1 1 calc R . .
H75B H 1.3054 0.9969 0.5691 0.068 Uiso 1 1 calc R . .
C81 C 1.4350(6) 0.5810(4) 0.5450(2) 0.0454(14) Uani 1 1 d . . .
H81A H 1.4784 0.6318 0.5749 0.054 Uiso 1 1 calc R . .
H81B H 1.4931 0.5431 0.5453 0.054 Uiso 1 1 calc R . .
C76 C 1.4933(7) 0.9740(4) 0.5870(2) 0.0581(18) Uani 1 1 d . . .
H76A H 1.5347 0.9540 0.6153 0.070 Uiso 1 1 calc R . .
H76B H 1.5582 1.0284 0.5876 0.070 Uiso 1 1 calc R . .
C77 C 1.6121(7) 0.9092(5) 0.5194(3) 0.065(2) Uani 1 1 d . . .
H77A H 1.6608 0.8928 0.5479 0.078 Uiso 1 1 calc R . .
H77B H 1.6730 0.9628 0.5166 0.078 Uiso 1 1 calc R . .
C78 C 1.5860(9) 0.8428(6) 0.4636(4) 0.099(4) Uani 1 1 d . . .
H78A H 1.5284 0.8581 0.4370 0.119 Uiso 1 1 calc R . .
H78B H 1.6794 0.8449 0.4505 0.119 Uiso 1 1 calc R . .
C80 C 1.5696(6) 0.6448(4) 0.4803(4) 0.083(3) Uani 1 1 d . . .
H80A H 1.6454 0.6296 0.4988 0.100 Uiso 1 1 calc R . .
H80B H 1.5698 0.6243 0.4406 0.100 Uiso 1 1 calc R . .
C79 C 1.6068(9) 0.7284(7) 0.4933(6) 0.148(5) Uani 1 1 d . . .
H79A H 1.7061 0.7496 0.4862 0.177 Uiso 1 1 calc R . .
H79B H 1.6041 0.7501 0.5328 0.177 Uiso 1 1 calc R . .
H98A H 0.907(2) 0.071(2) 0.1787(16) 0.005(10) Uiso 1 1 d D . .
H98B H 0.403(3) 0.556(3) 0.1486(18) 0.015(12) Uiso 1 1 d D . .
H98C H 1.238(2) 0.758(3) 0.5292(19) 0.020(12) Uiso 1 1 d D . .
C31 C 0.4671(5) 0.7211(3) 0.09815(15) 0.0194(9) Uani 1 1 d . . .
C32 C 0.5146(6) 0.8030(3) 0.09622(19) 0.0328(11) Uani 1 1 d . . .
H32 H 0.4550 0.8375 0.1050 0.039 Uiso 1 1 calc R . .
C33 C 0.6512(6) 0.8349(3) 0.08122(18) 0.0322(11) Uani 1 1 d . . .
H33 H 0.6812 0.8909 0.0809 0.039 Uiso 1 1 calc R . .
C34 C 0.7426(6) 0.7877(3) 0.06709(18) 0.0321(11) Uani 1 1 d . . .
H34 H 0.8331 0.8106 0.0570 0.039 Uiso 1 1 calc R . .
C35 C 0.6964(5) 0.7024(3) 0.06806(17) 0.0258(10) Uani 1 1 d . . .
C36 C 0.7931(4) 0.6511(3) 0.05199(16) 0.0246(10) Uani 1 1 d . . .
C37 C 0.7435(4) 0.5601(3) 0.04855(16) 0.0192(9) Uani 1 1 d . . .
C38 C 0.8313(5) 0.5100(3) 0.02905(18) 0.0258(10) Uani 1 1 d . . .
H38 H 0.9202 0.5332 0.0180 0.031 Uiso 1 1 calc R . .
C39 C 0.7858(5) 0.4260(3) 0.02627(17) 0.0243(10) Uani 1 1 d . . .
H39 H 0.8467 0.3933 0.0146 0.029 Uiso 1 1 calc R . .
C40 C 0.6512(5) 0.3887(3) 0.04043(16) 0.0218(9) Uani 1 1 d . . .
H40 H 0.6220 0.3317 0.0383 0.026 Uiso 1 1 calc R . .
C41 C 0.5593(4) 0.4390(2) 0.05821(16) 0.0152(8) Uani 1 1 d . . .
C42 C 0.6058(4) 0.5250(2) 0.06363(15) 0.0138(8) Uani 1 1 d . . .
C43 C 0.5108(4) 0.5796(2) 0.08580(15) 0.0149(8) Uani 1 1 d . . .
H43 H 0.4163 0.5545 0.0622 0.018 Uiso 1 1 calc R . .
C44 C 0.5641(5) 0.6684(2) 0.08302(16) 0.0219(9) Uani 1 1 d . . .
C45 C 0.2353(5) 0.7293(3) 0.12374(19) 0.0275(10) Uani 1 1 d . . .
H45A H 0.1994 0.7399 0.0901 0.033 Uiso 1 1 calc R . .
H45B H 0.2807 0.7827 0.1511 0.033 Uiso 1 1 calc R . .
C46 C 0.1132(5) 0.6769(3) 0.14566(19) 0.0303(11) Uani 1 1 d . . .
H46A H 0.0299 0.6981 0.1446 0.036 Uiso 1 1 calc R . .
H46B H 0.0844 0.6195 0.1224 0.036 Uiso 1 1 calc R . .
C47 C 0.0537(5) 0.6209(3) 0.2215(2) 0.0337(11) Uani 1 1 d . . .
H47A H -0.0310 0.5919 0.1937 0.040 Uiso 1 1 calc R . .
H47B H 0.0222 0.6508 0.2545 0.040 Uiso 1 1 calc R . .
C48 C 0.1216(5) 0.5583(3) 0.2357(2) 0.0346(11) Uani 1 1 d . . .
H48A H 0.2066 0.5881 0.2632 0.042 Uiso 1 1 calc R . .
H48B H 0.0526 0.5216 0.2521 0.042 Uiso 1 1 calc R . .
C49 C 0.0436(5) 0.4461(3) 0.1541(2) 0.0327(11) Uani 1 1 d . . .
H49A H -0.0248 0.4715 0.1409 0.039 Uiso 1 1 calc R . .
H49B H -0.0065 0.4083 0.1746 0.039 Uiso 1 1 calc R . .
C50 C 0.0981(5) 0.3987(3) 0.1063(2) 0.0333(11) Uani 1 1 d . . .
H50A H 0.0169 0.3607 0.0791 0.040 Uiso 1 1 calc R . .
H50B H 0.1583 0.4372 0.0884 0.040 Uiso 1 1 calc R . .
C51 C 0.2255(5) 0.2974(3) 0.08280(19) 0.0255(10) Uani 1 1 d . . .
H51A H 0.1721 0.2926 0.0475 0.031 Uiso 1 1 calc R . .
H51B H 0.2010 0.2421 0.0890 0.031 Uiso 1 1 calc R . .
C52 C 0.3850(5) 0.3264(3) 0.07956(18) 0.0247(10) Uani 1 1 d . . .
H52A H 0.4396 0.3299 0.1143 0.030 Uiso 1 1 calc R . .
H52B H 0.4104 0.2866 0.0499 0.030 Uiso 1 1 calc R . .
C53 C 0.5887(4) 0.6049(2) 0.18598(16) 0.0155(8) Uani 1 1 d . . .
C54 C 0.5323(4) 0.5913(3) 0.23958(16) 0.0214(9) Uani 1 1 d . . .
H54 H 0.4454 0.6103 0.2436 0.026 Uiso 1 1 calc R . .
C55 C 0.6398(5) 0.6353(3) 0.29309(19) 0.0353(12) Uani 1 1 d . . .
H55A H 0.6053 0.6766 0.3181 0.042 Uiso 1 1 calc R . .
H55B H 0.7353 0.6626 0.2849 0.042 Uiso 1 1 calc R . .
C56 C 0.6439(6) 0.5621(4) 0.3182(2) 0.0413(14) Uani 1 1 d . . .
H56 H 0.6818 0.5778 0.3578 0.050 Uiso 1 1 calc R . .
C57 C 0.7177(6) 0.5108(4) 0.2791(3) 0.0472(15) Uani 1 1 d . . .
H57 H 0.8108 0.5067 0.2865 0.057 Uiso 1 1 calc R . .
C58 C 0.6278(6) 0.4720(3) 0.2321(2) 0.0373(12) Uani 1 1 d . . .
H58 H 0.6467 0.4364 0.2008 0.045 Uiso 1 1 calc R . .
C59 C 0.4893(5) 0.4963(3) 0.23875(19) 0.0293(11) Uani 1 1 d . . .
H59 H 0.4017 0.4589 0.2138 0.035 Uiso 1 1 calc R . .
C60 C 0.4875(6) 0.5050(4) 0.3014(2) 0.0461(14) Uani 1 1 d . . .
H60A H 0.4169 0.5321 0.3167 0.055 Uiso 1 1 calc R . .
H60B H 0.4733 0.4520 0.3104 0.055 Uiso 1 1 calc R . .
N2 N 0.4833(4) 0.5754(2) 0.14207(13) 0.0172(7) Uani 1 1 d D . .
O8 O 0.9155(3) 0.6808(2) 0.03897(13) 0.0322(8) Uani 1 1 d . . .
O9 O 0.4217(3) 0.40793(17) 0.06899(12) 0.0199(6) Uani 1 1 d . . .
O10 O 0.1809(3) 0.3528(2) 0.12622(13) 0.0293(7) Uani 1 1 d . . .
O11 O 0.1631(3) 0.5093(2) 0.18939(13) 0.0298(7) Uani 1 1 d . . .
O12 O 0.1566(4) 0.6788(2) 0.20082(13) 0.0320(8) Uani 1 1 d . . .
O13 O 0.3401(3) 0.68196(19) 0.11204(13) 0.0285(7) Uani 1 1 d . . .
O14 O 0.7172(3) 0.63668(17) 0.18243(11) 0.0185(6) Uani 1 1 d . . .
C1 C 0.8711(5) 0.2244(3) 0.26440(16) 0.0194(9) Uani 1 1 d . . .
C2 C 0.8438(5) 0.3013(3) 0.27947(18) 0.0267(10) Uani 1 1 d . . .
H2 H 0.9151 0.3504 0.2799 0.032 Uiso 1 1 calc R . .
C3 C 0.7068(5) 0.3033(3) 0.29392(18) 0.0266(10) Uani 1 1 d . . .
H3 H 0.6883 0.3548 0.3045 0.032 Uiso 1 1 calc R . .
C4 C 0.5985(5) 0.2320(3) 0.29304(18) 0.0270(10) Uani 1 1 d . . .
H4 H 0.5084 0.2354 0.3031 0.032 Uiso 1 1 calc R . .
C5 C 0.6254(4) 0.1535(3) 0.27662(16) 0.0194(9) Uani 1 1 d . . .
C6 C 0.5090(5) 0.0764(3) 0.27426(17) 0.0231(10) Uani 1 1 d . . .
C7 C 0.5443(4) -0.0049(3) 0.26217(16) 0.0192(9) Uani 1 1 d . . .
C8 C 0.4383(5) -0.0767(3) 0.26604(18) 0.0259(10) Uani 1 1 d . . .
H8 H 0.3472 -0.0736 0.2750 0.031 Uiso 1 1 calc R . .
C9 C 0.4696(5) -0.1517(3) 0.25658(18) 0.0267(10) Uani 1 1 d . . .
H9 H 0.3989 -0.1995 0.2587 0.032 Uiso 1 1 calc R . .
C10 C 0.6057(5) -0.1568(3) 0.24384(17) 0.0226(9) Uani 1 1 d . . .
H10 H 0.6265 -0.2077 0.2377 0.027 Uiso 1 1 calc R . .
C11 C 0.7111(4) -0.0850(2) 0.24029(16) 0.0154(8) Uani 1 1 d . . .
C12 C 0.6805(4) -0.0087(2) 0.24832(15) 0.0129(8) Uani 1 1 d . . .
C13 C 0.7958(4) 0.0676(2) 0.24205(15) 0.0126(8) Uani 1 1 d . . .
H13 H 0.8857 0.0725 0.2648 0.015 Uiso 1 1 calc R . .
C14 C 0.7603(4) 0.1496(2) 0.26253(15) 0.0158(8) Uani 1 1 d . . .
C15 C 1.1121(5) 0.2805(3) 0.23963(18) 0.0232(9) Uani 1 1 d . . .
H15A H 1.1426 0.3296 0.2715 0.028 Uiso 1 1 calc R . .
H15B H 1.0734 0.2959 0.2085 0.028 Uiso 1 1 calc R . .
C16 C 1.2378(5) 0.2473(3) 0.22526(17) 0.0255(10) Uani 1 1 d . . .
H16A H 1.3197 0.2924 0.2217 0.031 Uiso 1 1 calc R . .
H16B H 1.2674 0.2257 0.2549 0.031 Uiso 1 1 calc R . .
C17 C 1.3146(5) 0.1477(3) 0.16093(19) 0.0297(11) Uani 1 1 d . . .
H17A H 1.3322 0.1185 0.1880 0.036 Uiso 1 1 calc R . .
H17B H 1.4026 0.1927 0.1627 0.036 Uiso 1 1 calc R . .
C18 C 1.2782(5) 0.0876(3) 0.10358(18) 0.0298(11) Uani 1 1 d . . .
H18A H 1.2603 0.1176 0.0771 0.036 Uiso 1 1 calc R . .
H18B H 1.3622 0.0687 0.0945 0.036 Uiso 1 1 calc R . .
C19 C 1.1849(5) -0.0458(3) 0.1208(2) 0.0315(11) Uani 1 1 d . . .
H19A H 1.2873 -0.0294 0.1352 0.038 Uiso 1 1 calc R . .
H19B H 1.1618 -0.0990 0.0925 0.038 Uiso 1 1 calc R . .
C20 C 1.0957(5) -0.0551(3) 0.1663(2) 0.0291(10) Uani 1 1 d . . .
H20A H 1.1329 -0.0067 0.1984 0.035 Uiso 1 1 calc R . .
H20B H 0.9954 -0.0599 0.1543 0.035 Uiso 1 1 calc R . .
C21 C 1.0522(5) -0.1378(3) 0.23019(19) 0.0272(10) Uani 1 1 d . . .
H21A H 1.0973 -0.0857 0.2589 0.033 Uiso 1 1 calc R . .
H21B H 1.0828 -0.1816 0.2408 0.033 Uiso 1 1 calc R . .
C22 C 0.8897(5) -0.1581(3) 0.22841(19) 0.0234(9) Uani 1 1 d . . .
H22A H 0.8418 -0.2013 0.1945 0.028 Uiso 1 1 calc R . .
H22B H 0.8594 -0.1786 0.2599 0.028 Uiso 1 1 calc R . .
C23 C 0.7293(4) 0.0540(2) 0.14290(16) 0.0152(8) Uani 1 1 d . . .
C24 C 0.7942(4) 0.0665(2) 0.09055(16) 0.0181(9) Uani 1 1 d . . .
H24 H 0.8723 0.0400 0.0854 0.022 Uiso 1 1 calc R . .
C25 C 0.6832(5) 0.0324(3) 0.03749(17) 0.0247(10) Uani 1 1 d . . .
H25A H 0.5851 0.0119 0.0461 0.030 Uiso 1 1 calc R . .
H25B H 0.7057 -0.0127 0.0111 0.030 Uiso 1 1 calc R . .
C26 C 0.6998(5) 0.1104(3) 0.01409(18) 0.0270(10) Uani 1 1 d . . .
H26 H 0.6629 0.0987 -0.0253 0.032 Uiso 1 1 calc R . .
C27 C 0.6410(5) 0.1687(3) 0.0548(2) 0.0339(11) Uani 1 1 d . . .
H27 H 0.5545 0.1811 0.0484 0.041 Uiso 1 1 calc R . .
C28 C 0.7339(5) 0.1998(3) 0.10180(19) 0.0287(10) Uani 1 1 d . . .
H28 H 0.7240 0.2376 0.1340 0.034 Uiso 1 1 calc R . .
C29 C 0.8571(5) 0.1626(3) 0.09308(18) 0.0249(10) Uani 1 1 d . . .
H29 H 0.9483 0.1936 0.1179 0.030 Uiso 1 1 calc R . .
C30 C 0.8642(5) 0.1538(3) 0.03101(18) 0.0266(10) Uani 1 1 d . . .
H30A H 0.9230 0.1184 0.0154 0.032 Uiso 1 1 calc R . .
H30B H 0.8962 0.2074 0.0226 0.032 Uiso 1 1 calc R . .
N1 N 0.8273(4) 0.0573(2) 0.18429(13) 0.0147(7) Uani 1 1 d D . .
O1 O 0.3850(3) 0.0784(2) 0.28336(14) 0.0362(8) Uani 1 1 d . . .
O2 O 1.0027(3) 0.21328(17) 0.25252(12) 0.0220(7) Uani 1 1 d . . .
O3 O 1.1975(3) 0.1817(2) 0.17394(12) 0.0264(7) Uani 1 1 d . . .
O7 O 0.5984(3) 0.04135(18) 0.14718(11) 0.0212(6) Uani 1 1 d . . .
O6 O 0.8504(3) -0.08316(17) 0.23017(12) 0.0192(6) Uani 1 1 d . . .
O5 O 1.1041(3) -0.1295(2) 0.18012(13) 0.0298(7) Uani 1 1 d . . .
O4 O 1.1562(3) 0.0165(2) 0.09694(13) 0.0317(8) Uani 1 1 d . . .
C61 C 1.1278(5) 0.8929(3) 0.61285(17) 0.0267(10) Uani 1 1 d . . .
C62 C 1.0623(7) 0.9588(3) 0.62787(19) 0.0452(16) Uani 1 1 d . . .
H62 H 1.1144 1.0137 0.6297 0.054 Uiso 1 1 calc R . .
C63 C 0.9218(7) 0.9401(4) 0.6395(2) 0.0444(15) Uani 1 1 d . . .
H63 H 0.8791 0.9832 0.6486 0.053 Uiso 1 1 calc R . .
C64 C 0.8442(6) 0.8634(4) 0.63850(19) 0.0402(13) Uani 1 1 d . . .
H64 H 0.7504 0.8531 0.6482 0.048 Uiso 1 1 calc R . .
C65 C 0.9063(5) 0.7977(3) 0.62239(16) 0.0265(10) Uani 1 1 d . . .
C66 C 0.8176(5) 0.7127(3) 0.62328(18) 0.0309(11) Uani 1 1 d . . .
C67 C 0.8800(4) 0.6436(3) 0.60661(17) 0.0238(10) Uani 1 1 d . . .
C68 C 0.7996(5) 0.5632(3) 0.60816(19) 0.0341(12) Uani 1 1 d . . .
H68 H 0.7068 0.5550 0.6187 0.041 Uiso 1 1 calc R . .
C69 C 0.8546(6) 0.4961(3) 0.5944(2) 0.0377(12) Uani 1 1 d . . .
H69 H 0.7989 0.4432 0.5955 0.045 Uiso 1 1 calc R . .
C70 C 0.9933(6) 0.5074(3) 0.57905(19) 0.0315(11) Uani 1 1 d . . .
H70 H 1.0324 0.4628 0.5703 0.038 Uiso 1 1 calc R . .
C71 C 1.0722(5) 0.5871(3) 0.57700(17) 0.0214(9) Uani 1 1 d . . .
C72 C 1.0176(4) 0.6553(3) 0.58975(16) 0.0184(9) Uani 1 1 d . . .
C73 C 1.1133(4) 0.7405(2) 0.58734(16) 0.0158(8) Uani 1 1 d . . .
H73 H 1.2037 0.7533 0.6122 0.019 Uiso 1 1 calc R . .
C74 C 1.0482(5) 0.8107(3) 0.60778(16) 0.0200(9) Uani 1 1 d . . .
C83 C 1.0576(4) 0.7213(2) 0.48615(16) 0.0145(8) Uani 1 1 d . . .
C84 C 1.1250(5) 0.7376(3) 0.43482(17) 0.0214(9) Uani 1 1 d . . .
H84 H 1.2110 0.7175 0.4319 0.026 Uiso 1 1 calc R . .
C85 C 1.0212(5) 0.6969(3) 0.38034(17) 0.0292(11) Uani 1 1 d . . .
H85A H 0.9240 0.6697 0.3871 0.035 Uiso 1 1 calc R . .
H85B H 1.0559 0.6559 0.3550 0.035 Uiso 1 1 calc R . .
C86 C 1.0233(5) 0.7730(3) 0.35690(19) 0.0303(11) Uani 1 1 d . . .
H86 H 0.9891 0.7590 0.3171 0.036 Uiso 1 1 calc R . .
C87 C 0.9462(6) 0.8238(4) 0.3948(2) 0.0411(13) Uani 1 1 d . . .
H87 H 0.8546 0.8292 0.3863 0.049 Uiso 1 1 calc R . .
C88 C 1.0324(6) 0.8595(3) 0.4425(2) 0.0396(13) Uani 1 1 d . . .
H88 H 1.0124 0.8947 0.4738 0.048 Uiso 1 1 calc R . .
C89 C 1.1708(5) 0.8328(3) 0.43730(18) 0.0283(11) Uani 1 1 d . . .
H89 H 1.2571 0.8689 0.4634 0.034 Uiso 1 1 calc R . .
C100 C 1.1805(6) 0.8261(3) 0.3749(2) 0.0397(13) Uani 1 1 d . . .
H90A H 1.2009 0.8799 0.3667 0.048 Uiso 1 1 calc R . .
H90B H 1.2492 0.7970 0.3602 0.048 Uiso 1 1 calc R . .
N3 N 1.1542(4) 0.7401(2) 0.53161(14) 0.0163(7) Uani 1 1 d D . .
O15 O 0.6959(4) 0.7007(3) 0.63869(14) 0.0453(10) Uani 1 1 d . . .
O16 O 1.2688(4) 0.90219(19) 0.60315(13) 0.0397(9) Uani 1 1 d . . .
O20 O 1.2115(3) 0.60534(18) 0.56378(12) 0.0238(7) Uani 1 1 d . . .
O21 O 0.9261(3) 0.6954(2) 0.48680(12) 0.0269(7) Uani 1 1 d . . .

loop_
_atom_site_aniso_label
_atom_site_aniso_U_11
_atom_site_aniso_U_22
_atom_site_aniso_U_33
_atom_site_aniso_U_23
_atom_site_aniso_U_13
_atom_site_aniso_U_12
O19 0.0272(19) 0.046(2) 0.060(3) 0.0103(19) 0.0084(17) 0.0136(17)
O17 0.032(2) 0.129(4) 0.046(3) 0.041(3) -0.0011(18) 0.010(2)
C82 0.049(3) 0.030(3) 0.032(3) 0.003(2) 0.005(2) 0.030(2)
O18 0.049(3) 0.137(5) 0.129(5) 0.099(4) 0.037(3) 0.051(3)
C75 0.067(4) 0.035(3) 0.049(4) 0.025(3) -0.017(3) -0.023(3)
C81 0.034(3) 0.048(3) 0.052(4) -0.005(3) -0.005(2) 0.028(3)
C76 0.067(4) 0.057(4) 0.037(3) 0.030(3) -0.015(3) -0.015(3)
C77 0.052(4) 0.094(6) 0.057(4) 0.046(4) 0.008(3) 0.012(4)
C78 0.068(5) 0.135(8) 0.163(10) 0.118(8) 0.068(6) 0.062(6)
C80 0.031(3) 0.032(3) 0.182(9) 0.013(4) 0.032(4) 0.012(3)
C79 0.056(5) 0.125(9) 0.325(17) 0.146(11) 0.044(8) 0.050(6)
C31 0.029(2) 0.020(2) 0.0077(18) 0.0029(16) -0.0006(16) 0.0078(18)
C32 0.055(3) 0.025(3) 0.022(2) 0.0039(19) 0.007(2) 0.019(2)
C33 0.056(3) 0.012(2) 0.020(2) 0.0014(18) 0.004(2) 0.000(2)
C34 0.049(3) 0.027(3) 0.018(2) 0.0071(19) 0.005(2) 0.005(2)
C35 0.041(3) 0.017(2) 0.013(2) -0.0009(17) -0.0075(18) 0.006(2)
C36 0.019(2) 0.032(3) 0.013(2) 0.0125(18) -0.0059(16) -0.0117(18)
C37 0.021(2) 0.026(2) 0.0104(19) 0.0022(17) 0.0004(15) 0.0094(18)
C38 0.019(2) 0.036(3) 0.019(2) 0.0045(19) 0.0017(17) 0.0061(19)
C39 0.022(2) 0.034(3) 0.021(2) 0.0049(19) 0.0013(17) 0.017(2)
C40 0.034(2) 0.018(2) 0.016(2) 0.0018(17) -0.0011(17) 0.0152(19)
C41 0.017(2) 0.015(2) 0.0150(19) 0.0053(16) 0.0002(15) 0.0054(16)
C42 0.020(2) 0.0132(19) 0.0073(18) 0.0022(15) -0.0026(15) 0.0049(16)
C43 0.019(2) 0.017(2) 0.0121(19) 0.0048(16) 0.0014(15) 0.0100(17)
C44 0.041(3) 0.0079(19) 0.012(2) -0.0012(16) -0.0030(18) 0.0045(18)
C45 0.036(3) 0.017(2) 0.031(3) -0.0020(19) 0.002(2) 0.018(2)
C46 0.037(3) 0.029(3) 0.026(2) -0.003(2) -0.006(2) 0.022(2)
C47 0.034(3) 0.036(3) 0.030(3) 0.000(2) 0.006(2) 0.018(2)
C48 0.034(3) 0.042(3) 0.031(3) 0.007(2) 0.007(2) 0.018(2)
C49 0.027(2) 0.033(3) 0.040(3) 0.010(2) 0.001(2) 0.013(2)
C50 0.039(3) 0.025(2) 0.031(3) 0.007(2) -0.008(2) 0.005(2)
C51 0.029(2) 0.020(2) 0.027(2) 0.0064(19) 0.0069(19) 0.0062(19)
C52 0.032(2) 0.015(2) 0.025(2) 0.0070(18) 0.0067(19) 0.0016(18)
C53 0.019(2) 0.0136(19) 0.014(2) 0.0040(15) 0.0030(16) 0.0061(16)
C54 0.019(2) 0.028(2) 0.015(2) 0.0068(18) 0.0036(16) 0.0031(18)
C55 0.033(3) 0.042(3) 0.024(2) 0.012(2) -0.002(2) -0.002(2)
C56 0.034(3) 0.060(4) 0.030(3) 0.029(3) -0.003(2) 0.001(3)
C57 0.034(3) 0.056(4) 0.066(4) 0.048(3) 0.003(3) 0.009(3)
C58 0.047(3) 0.029(3) 0.045(3) 0.023(2) 0.016(3) 0.013(2)
C59 0.027(2) 0.032(3) 0.028(2) 0.016(2) 0.0012(19) -0.001(2)
C60 0.041(3) 0.065(4) 0.042(3) 0.038(3) 0.019(3) 0.009(3)
N2 0.0128(18) 0.026(2) 0.0121(17) 0.0052(14) 0.0022(13) 0.0053(15)
O8 0.0282(18) 0.0362(19) 0.0309(18) 0.0159(15) 0.0038(14) 0.0014(15)
O9 0.0189(15) 0.0182(15) 0.0246(15) 0.0121(12) 0.0066(12) 0.0028(12)
O10 0.0318(17) 0.0320(18) 0.0304(17) 0.0164(14) 0.0066(14) 0.0122(14)
O11 0.0240(16) 0.0313(18) 0.0311(18) 0.0042(14) 0.0017(13) 0.0077(14)
O12 0.0351(18) 0.0328(18) 0.0251(17) 0.0036(14) -0.0014(14) 0.0100(15)
O13 0.0367(18) 0.0231(16) 0.0306(17) 0.0059(14) 0.0059(14) 0.0180(14)
O14 0.0164(15) 0.0178(15) 0.0197(15) 0.0094(12) 0.0010(11) -0.0009(12)
C1 0.031(2) 0.019(2) 0.0125(19) 0.0046(16) 0.0027(17) 0.0130(18)
C2 0.037(3) 0.018(2) 0.023(2) 0.0053(18) 0.0013(19) 0.0075(19)
C3 0.044(3) 0.020(2) 0.020(2) 0.0009(18) -0.0034(19) 0.021(2)
C4 0.030(2) 0.039(3) 0.020(2) 0.008(2) 0.0012(18) 0.023(2)
C5 0.023(2) 0.020(2) 0.015(2) 0.0000(16) -0.0042(16) 0.0108(17)
C6 0.022(2) 0.040(3) 0.015(2) 0.0092(19) 0.0063(17) 0.019(2)
C7 0.017(2) 0.030(2) 0.0105(19) 0.0053(17) 0.0006(15) 0.0072(18)
C8 0.014(2) 0.039(3) 0.022(2) 0.009(2) 0.0043(17) 0.0032(19)
C9 0.019(2) 0.030(3) 0.023(2) 0.0108(19) 0.0015(17) -0.0078(19)
C10 0.033(2) 0.015(2) 0.017(2) 0.0055(17) -0.0003(18) 0.0022(18)
C11 0.0159(19) 0.016(2) 0.0138(19) 0.0054(16) 0.0020(15) 0.0038(16)
C12 0.0156(19) 0.016(2) 0.0080(18) 0.0038(15) 0.0035(14) 0.0057(16)
C13 0.0165(19) 0.0136(19) 0.0094(18) 0.0043(15) 0.0004(14) 0.0067(15)
C14 0.025(2) 0.017(2) 0.0090(18) 0.0046(15) -0.0017(15) 0.0112(17)
C15 0.031(2) 0.020(2) 0.018(2) 0.0082(17) 0.0048(18) 0.0050(18)
C16 0.026(2) 0.030(2) 0.014(2) 0.0042(18) 0.0022(17) -0.0008(19)
C17 0.027(2) 0.036(3) 0.033(3) 0.013(2) 0.010(2) 0.013(2)
C18 0.039(3) 0.033(3) 0.022(2) 0.011(2) 0.010(2) 0.014(2)
C19 0.035(3) 0.033(3) 0.032(3) 0.014(2) 0.008(2) 0.014(2)
C20 0.030(2) 0.033(3) 0.032(3) 0.013(2) 0.010(2) 0.017(2)
C21 0.029(2) 0.031(3) 0.028(2) 0.007(2) 0.0044(19) 0.018(2)
C22 0.031(2) 0.013(2) 0.028(2) 0.0052(18) 0.0036(19) 0.0115(18)
C23 0.023(2) 0.0081(18) 0.0136(19) 0.0009(15) 0.0073(16) 0.0033(16)
C24 0.023(2) 0.013(2) 0.015(2) 0.0037(16) 0.0011(16) 0.0020(17)
C25 0.028(2) 0.022(2) 0.018(2) 0.0045(18) -0.0011(18) -0.0019(19)
C26 0.026(2) 0.033(3) 0.018(2) 0.0116(19) -0.0047(18) -0.001(2)
C27 0.035(3) 0.031(3) 0.047(3) 0.025(2) 0.011(2) 0.013(2)
C28 0.045(3) 0.014(2) 0.028(2) 0.0067(19) 0.012(2) 0.007(2)
C29 0.021(2) 0.024(2) 0.022(2) 0.0056(18) -0.0015(17) -0.0046(18)
C30 0.026(2) 0.029(2) 0.023(2) 0.0107(19) 0.0065(18) 0.0000(19)
N1 0.0139(18) 0.0174(17) 0.0149(17) 0.0052(14) 0.0052(14) 0.0065(14)
O1 0.0253(17) 0.047(2) 0.042(2) 0.0075(16) 0.0138(15) 0.0225(16)
O2 0.0230(15) 0.0177(15) 0.0256(16) 0.0080(12) 0.0051(12) 0.0041(12)
O3 0.0278(17) 0.0346(18) 0.0186(15) 0.0064(13) 0.0029(12) 0.0128(14)
O7 0.0216(16) 0.0254(16) 0.0149(14) 0.0075(12) -0.0011(11) 0.0033(12)
O6 0.0181(14) 0.0158(14) 0.0273(16) 0.0054(12) 0.0063(12) 0.0106(12)
O5 0.0342(18) 0.0301(18) 0.0344(18) 0.0142(15) 0.0122(14) 0.0182(15)
O4 0.0335(18) 0.0301(18) 0.0355(19) 0.0145(15) 0.0041(14) 0.0108(15)
C61 0.043(3) 0.018(2) 0.016(2) 0.0020(17) -0.0032(19) 0.010(2)
C62 0.097(5) 0.014(2) 0.020(2) 0.0022(19) -0.019(3) 0.018(3)
C63 0.059(4) 0.057(4) 0.024(3) -0.003(2) -0.003(2) 0.043(3)
C64 0.059(3) 0.055(4) 0.016(2) 0.002(2) 0.002(2) 0.041(3)
C65 0.039(3) 0.036(3) 0.0073(19) -0.0007(18) -0.0018(17) 0.023(2)
C66 0.027(2) 0.051(3) 0.015(2) 0.003(2) -0.0004(18) 0.017(2)
C67 0.018(2) 0.038(3) 0.015(2) 0.0101(19) 0.0028(16) 0.0051(19)
C68 0.025(2) 0.048(3) 0.026(2) 0.017(2) 0.0065(19) 0.000(2)
C69 0.045(3) 0.029(3) 0.037(3) 0.019(2) 0.005(2) -0.002(2)
C70 0.049(3) 0.017(2) 0.027(2) 0.0081(19) 0.002(2) 0.005(2)
C71 0.029(2) 0.019(2) 0.018(2) 0.0067(17) 0.0062(17) 0.0094(18)
C72 0.025(2) 0.016(2) 0.014(2) 0.0025(16) 0.0009(16) 0.0084(17)
C73 0.021(2) 0.0120(19) 0.0146(19) 0.0022(15) -0.0006(15) 0.0069(16)
C74 0.034(2) 0.016(2) 0.0095(19) 0.0000(16) -0.0062(17) 0.0116(18)
C83 0.022(2) 0.0072(18) 0.0140(19) 0.0019(15) 0.0004(16) 0.0055(16)
C84 0.024(2) 0.025(2) 0.016(2) 0.0078(18) 0.0048(17) 0.0078(18)
C85 0.040(3) 0.025(2) 0.014(2) 0.0014(18) -0.0018(19) -0.001(2)
C86 0.039(3) 0.027(3) 0.021(2) 0.0074(19) -0.001(2) 0.005(2)
C87 0.042(3) 0.048(3) 0.042(3) 0.018(3) 0.001(2) 0.024(3)
C88 0.068(4) 0.020(2) 0.035(3) 0.007(2) 0.001(3) 0.019(2)
C89 0.033(3) 0.020(2) 0.022(2) 0.0073(18) -0.0032(19) -0.0084(19)
C100 0.041(3) 0.041(3) 0.038(3) 0.025(2) 0.002(2) 0.003(2)
N3 0.0154(18) 0.0190(18) 0.0175(17) 0.0063(14) 0.0044(14) 0.0080(15)
O15 0.0256(19) 0.074(3) 0.0289(19) -0.0027(18) 0.0070(15) 0.0167(18)
O16 0.062(2) 0.0170(17) 0.0253(18) 0.0087(14) -0.0108(16) -0.0119(16)
O20 0.0281(16) 0.0205(16) 0.0294(17) 0.0062(13) 0.0091(13) 0.0177(13)
O21 0.0198(16) 0.0379(19) 0.0202(16) 0.0135(14) -0.0013(12) -0.0002(14)

loop_
_atom_type_symbol
_atom_type_description
_atom_type_scat_dispersion_real
_atom_type_scat_dispersion_imag
_atom_type_scat_source
C C 0.0033 0.0016 'International Tables Vol C Tables 4.2.6.8 and 6.1.1.4'
H H 0.0000 0.0000 'International Tables Vol C Tables 4.2.6.8 and 6.1.1.4'
N N 0.0061 0.0033 'International Tables Vol C Tables 4.2.6.8 and 6.1.1.4'
O O 0.0106 0.0060 'International Tables Vol C Tables 4.2.6.8 and 6.1.1.4'

loop_
_geom_angle_atom_site_label_1
_geom_angle_atom_site_label_2
_geom_angle_atom_site_label_3
_geom_angle
_geom_angle_site_symmetry_1
_geom_angle_site_symmetry_3
_geom_angle_publ_flag
C81 O19 C80 116.5(5) . . ?
C77 O17 C76 111.5(5) . . ?
O20 C82 C81 106.2(4) . . ?
O20 C82 H82A 110.5 . . ?
C81 C82 H82A 110.5 . . ?
O20 C82 H82B 110.5 . . ?
C81 C82 H82B 110.5 . . ?
H82A C82 H82B 108.7 . . ?
C78 O18 C79 110.5(7) . . ?
O16 C75 C76 106.2(5) . . ?
O16 C75 H75A 110.5 . . ?
C76 C75 H75A 110.5 . . ?
O16 C75 H75B 110.5 . . ?
C76 C75 H75B 110.5 . . ?
H75A C75 H75B 108.7 . . ?
O19 C81 C82 109.0(4) . . ?
O19 C81 H81A 109.9 . . ?
C82 C81 H81A 109.9 . . ?
O19 C81 H81B 109.9 . . ?
C82 C81 H81B 109.9 . . ?
H81A C81 H81B 108.3 . . ?
C75 C76 O17 109.9(5) . . ?
C75 C76 H76A 109.7 . . ?
O17 C76 H76A 109.7 . . ?
C75 C76 H76B 109.7 . . ?
O17 C76 H76B 109.7 . . ?
H76A C76 H76B 108.2 . . ?
O17 C77 C78 107.7(6) . . ?
O17 C77 H77A 110.2 . . ?
C78 C77 H77A 110.2 . . ?
O17 C77 H77B 110.2 . . ?
C78 C77 H77B 110.2 . . ?
H77A C77 H77B 108.5 . . ?
O18 C78 C77 116.5(7) . . ?
O18 C78 H78A 108.2 . . ?
C77 C78 H78A 108.2 . . ?
O18 C78 H78B 108.2 . . ?
C77 C78 H78B 108.1 . . ?
H78A C78 H78B 107.3 . . ?
C79 C80 O19 118.4(6) . . ?
C79 C80 H80A 108.1 . . ?
O19 C80 H80A 107.8 . . ?
C79 C80 H80B 107.2 . . ?
O19 C80 H80B 107.7 . . ?
H80A C80 H80B 107.1 . . ?
C80 C79 O18 113.4(10) . . ?
C80 C79 H79A 109.2 . . ?
O18 C79 H79A 109.1 . . ?
C80 C79 H79B 108.5 . . ?
O18 C79 H79B 108.6 . . ?
H79A C79 H79B 107.8 . . ?
O13 C31 C32 127.4(4) . . ?
O13 C31 C44 114.7(4) . . ?
C32 C31 C44 117.9(4) . . ?
C31 C32 C33 120.5(4) . . ?
C31 C32 H32 119.8 . . ?
C33 C32 H32 119.8 . . ?
C34 C33 C32 122.7(4) . . ?
C34 C33 H33 118.6 . . ?
C32 C33 H33 118.6 . . ?
C33 C34 C35 118.3(5) . . ?
C33 C34 H34 120.8 . . ?
C35 C34 H34 120.9 . . ?
C44 C35 C34 121.2(4) . . ?
C44 C35 C36 120.3(4) . . ?
C34 C35 C36 118.5(4) . . ?
O8 C36 C35 121.7(4) . . ?
O8 C36 C37 118.5(4) . . ?
C35 C36 C37 119.8(4) . . ?
C38 C37 C42 120.7(4) . . ?
C38 C37 C36 119.6(4) . . ?
C42 C37 C36 119.6(4) . . ?
C39 C38 C37 119.6(4) . . ?
C39 C38 H38 120.2 . . ?
C37 C38 H38 120.2 . . ?
C38 C39 C40 121.7(4) . . ?
C38 C39 H39 119.2 . . ?
C40 C39 H39 119.1 . . ?
C39 C40 C41 118.7(4) . . ?
C39 C40 H40 120.6 . . ?
C41 C40 H40 120.6 . . ?
O9 C41 C42 115.9(3) . . ?
O9 C41 C40 123.6(4) . . ?
C42 C41 C40 120.5(4) . . ?
C41 C42 C37 118.7(4) . . ?
C41 C42 C43 120.4(3) . . ?
C37 C42 C43 120.9(3) . . ?
N2 C43 C44 111.4(3) . . ?
N2 C43 C42 110.3(3) . . ?
C44 C43 C42 115.2(3) . . ?
N2 C43 H43 106.4 . . ?
C44 C43 H43 106.4 . . ?
C42 C43 H43 106.4 . . ?
C35 C44 C31 119.3(4) . . ?
C35 C44 C43 123.6(4) . . ?
C31 C44 C43 117.1(4) . . ?
O13 C45 C46 106.8(4) . . ?
O13 C45 H45A 110.4 . . ?
C46 C45 H45A 110.4 . . ?
O13 C45 H45B 110.4 . . ?
C46 C45 H45B 110.4 . . ?
H45A C45 H45B 108.6 . . ?
O12 C46 C45 110.3(4) . . ?
O12 C46 H46A 109.6 . . ?
C45 C46 H46A 109.6 . . ?
O12 C46 H46B 109.6 . . ?
C45 C46 H46B 109.6 . . ?
H46A C46 H46B 108.1 . . ?
O12 C47 C48 109.8(4) . . ?
O12 C47 H47A 109.7 . . ?
C48 C47 H47A 109.7 . . ?
O12 C47 H47B 109.7 . . ?
C48 C47 H47B 109.7 . . ?
H47A C47 H47B 108.2 . . ?
O11 C48 C47 113.2(4) . . ?
O11 C48 H48A 108.9 . . ?
C47 C48 H48A 108.9 . . ?
O11 C48 H48B 109.0 . . ?
C47 C48 H48B 108.9 . . ?
H48A C48 H48B 107.8 . . ?
O11 C49 C50 109.1(4) . . ?
O11 C49 H49A 109.8 . . ?
C50 C49 H49A 109.9 . . ?
O11 C49 H49B 109.9 . . ?
C50 C49 H49B 109.9 . . ?
H49A C49 H49B 108.3 . . ?
O10 C50 C49 108.4(4) . . ?
O10 C50 H50A 110.0 . . ?
C49 C50 H50A 110.0 . . ?
O10 C50 H50B 110.0 . . ?
C49 C50 H50B 110.0 . . ?
H50A C50 H50B 108.4 . . ?
O10 C51 C52 112.7(4) . . ?
O10 C51 H51A 109.0 . . ?
C52 C51 H51A 109.0 . . ?
O10 C51 H51B 109.0 . . ?
C52 C51 H51B 109.1 . . ?
H51A C51 H51B 107.8 . . ?
O9 C52 C51 109.3(4) . . ?
O9 C52 H52A 109.8 . . ?
C51 C52 H52A 109.8 . . ?
O9 C52 H52B 109.8 . . ?
C51 C52 H52B 109.8 . . ?
H52A C52 H52B 108.3 . . ?
O14 C53 N2 123.2(4) . . ?
O14 C53 C54 123.9(3) . . ?
N2 C53 C54 112.8(3) . . ?
C53 C54 C55 116.0(4) . . ?
C53 C54 C59 111.8(3) . . ?
C55 C54 C59 103.7(4) . . ?
C53 C54 H54 108.4 . . ?
C55 C54 H54 108.4 . . ?
C59 C54 H54 108.4 . . ?
C54 C55 C56 103.1(4) . . ?
C54 C55 H55A 111.2 . . ?
C56 C55 H55A 111.2 . . ?
C54 C55 H55B 111.1 . . ?
C56 C55 H55B 111.1 . . ?
H55A C55 H55B 109.1 . . ?
C57 C56 C60 99.1(5) . . ?
C57 C56 C55 104.8(4) . . ?
C60 C56 C55 101.8(4) . . ?
C57 C56 H56 116.3 . . ?
C60 C56 H56 116.3 . . ?
C55 C56 H56 116.3 . . ?
C58 C57 C56 108.4(5) . . ?
C58 C57 H57 125.8 . . ?
C56 C57 H57 125.8 . . ?
C57 C58 C59 107.6(5) . . ?
C57 C58 H58 126.2 . . ?
C59 C58 H58 126.2 . . ?
C58 C59 C60 98.7(4) . . ?
C58 C59 C54 105.0(4) . . ?
C60 C59 C54 99.8(4) . . ?
C58 C59 H59 116.8 . . ?
C60 C59 H59 116.8 . . ?
C54 C59 H59 116.8 . . ?
C56 C60 C59 94.7(4) . . ?
C56 C60 H60A 112.8 . . ?
C59 C60 H60A 112.8 . . ?
C56 C60 H60B 112.8 . . ?
C59 C60 H60B 112.8 . . ?
H60A C60 H60B 110.2 . . ?
C53 N2 C43 123.2(3) . . ?
C53 N2 H98B 116(3) . . ?
C43 N2 H98B 121(3) . . ?
C41 O9 C52 116.8(3) . . ?
C50 O10 C51 113.2(3) . . ?
C48 O11 C49 113.1(4) . . ?
C46 O12 C47 113.3(4) . . ?
C31 O13 C45 117.2(3) . . ?
O2 C1 C2 125.0(4) . . ?
O2 C1 C14 114.7(3) . . ?
C2 C1 C14 120.3(4) . . ?
C1 C2 C3 118.5(4) . . ?
C1 C2 H2 120.8 . . ?
C3 C2 H2 120.7 . . ?
C4 C3 C2 122.3(4) . . ?
C4 C3 H3 118.8 . . ?
C2 C3 H3 118.8 . . ?
C3 C4 C5 119.2(4) . . ?
C3 C4 H4 120.4 . . ?
C5 C4 H4 120.4 . . ?
C14 C5 C4 119.8(4) . . ?
C14 C5 C6 120.5(4) . . ?
C4 C5 C6 119.7(4) . . ?
O1 C6 C5 121.2(4) . . ?
O1 C6 C7 120.1(4) . . ?
C5 C6 C7 118.7(3) . . ?
C12 C7 C8 120.9(4) . . ?
C12 C7 C6 120.5(4) . . ?
C8 C7 C6 118.6(4) . . ?
C9 C8 C7 119.6(4) . . ?
C9 C8 H8 120.2 . . ?
C7 C8 H8 120.2 . . ?
C8 C9 C10 120.6(4) . . ?
C8 C9 H9 119.7 . . ?
C10 C9 H9 119.7 . . ?
C9 C10 C11 119.5(4) . . ?
C9 C10 H10 120.2 . . ?
C11 C10 H10 120.2 . . ?
O6 C11 C12 115.4(3) . . ?
O6 C11 C10 123.7(4) . . ?
C12 C11 C10 120.9(4) . . ?
C7 C12 C11 118.4(4) . . ?
C7 C12 C13 122.0(3) . . ?
C11 C12 C13 119.6(3) . . ?
N1 C13 C14 109.3(3) . . ?
N1 C13 C12 111.9(3) . . ?
C14 C13 C12 114.2(3) . . ?
N1 C13 H13 107.0 . . ?
C14 C13 H13 107.0 . . ?
C12 C13 H13 107.0 . . ?
C5 C14 C1 120.0(4) . . ?
C5 C14 C13 123.0(4) . . ?
C1 C14 C13 117.0(3) . . ?
O2 C15 C16 106.3(3) . . ?
O2 C15 H15A 110.5 . . ?
C16 C15 H15A 110.5 . . ?
O2 C15 H15B 110.5 . . ?
C16 C15 H15B 110.5 . . ?
H15A C15 H15B 108.7 . . ?
O3 C16 C15 110.3(3) . . ?
O3 C16 H16A 109.6 . . ?
C15 C16 H16A 109.6 . . ?
O3 C16 H16B 109.6 . . ?
C15 C16 H16B 109.6 . . ?
H16A C16 H16B 108.1 . . ?
O3 C17 C18 110.0(4) . . ?
O3 C17 H17A 109.7 . . ?
C18 C17 H17A 109.7 . . ?
O3 C17 H17B 109.7 . . ?
C18 C17 H17B 109.6 . . ?
H17A C17 H17B 108.2 . . ?
O4 C18 C17 114.8(4) . . ?
O4 C18 H18A 108.6 . . ?
C17 C18 H18A 108.6 . . ?
O4 C18 H18B 108.6 . . ?
C17 C18 H18B 108.6 . . ?
H18A C18 H18B 107.6 . . ?
O4 C19 C20 109.7(4) . . ?
O4 C19 H19A 109.7 . . ?
C20 C19 H19A 109.7 . . ?
O4 C19 H19B 109.7 . . ?
C20 C19 H19B 109.7 . . ?
H19A C19 H19B 108.2 . . ?
O5 C20 C19 107.1(4) . . ?
O5 C20 H20A 110.3 . . ?
C19 C20 H20A 110.3 . . ?
O5 C20 H20B 110.3 . . ?
C19 C20 H20B 110.3 . . ?
H20A C20 H20B 108.6 . . ?
O5 C21 C22 114.8(4) . . ?
O5 C21 H21A 108.6 . . ?
C22 C21 H21A 108.6 . . ?
O5 C21 H21B 108.6 . . ?
C22 C21 H21B 108.6 . . ?
H21A C21 H21B 107.5 . . ?
O6 C22 C21 108.3(3) . . ?
O6 C22 H22A 110.1 . . ?
C21 C22 H22A 110.0 . . ?
O6 C22 H22B 110.0 . . ?
C21 C22 H22B 110.0 . . ?
H22A C22 H22B 108.4 . . ?
O7 C23 N1 122.7(3) . . ?
O7 C23 C24 123.5(4) . . ?
N1 C23 C24 113.8(3) . . ?
C23 C24 C25 114.1(3) . . ?
C23 C24 C29 112.2(3) . . ?
C25 C24 C29 102.4(3) . . ?
C23 C24 H24 109.3 . . ?
C25 C24 H24 109.3 . . ?
C29 C24 H24 109.3 . . ?
C24 C25 C26 103.6(3) . . ?
C24 C25 H25A 111.0 . . ?
C26 C25 H25A 111.0 . . ?
C24 C25 H25B 111.0 . . ?
C26 C25 H25B 111.0 . . ?
H25A C25 H25B 109.0 . . ?
C27 C26 C30 100.2(4) . . ?
C27 C26 C25 104.9(4) . . ?
C30 C26 C25 99.8(3) . . ?
C27 C26 H26 116.4 . . ?
C30 C26 H26 116.4 . . ?
C25 C26 H26 116.5 . . ?
C28 C27 C26 108.3(4) . . ?
C28 C27 H27 125.9 . . ?
C26 C27 H27 125.8 . . ?
C27 C28 C29 107.2(4) . . ?
C27 C28 H28 126.4 . . ?
C29 C28 H28 126.4 . . ?
C28 C29 C30 100.8(4) . . ?
C28 C29 C24 106.7(3) . . ?
C30 C29 C24 98.9(3) . . ?
C28 C29 H29 116.0 . . ?
C30 C29 H29 116.0 . . ?
C24 C29 H29 116.0 . . ?
C29 C30 C26 94.2(3) . . ?
C29 C30 H30A 112.9 . . ?
C26 C30 H30A 112.9 . . ?
C29 C30 H30B 112.9 . . ?
C26 C30 H30B 112.9 . . ?
H30A C30 H30B 110.3 . . ?
C23 N1 C13 122.3(3) . . ?
C23 N1 H98A 114(3) . . ?
C13 N1 H98A 119(3) . . ?
C1 O2 C15 119.3(3) . . ?
C17 O3 C16 110.8(3) . . ?
C11 O6 C22 116.4(3) . . ?
C21 O5 C20 114.2(3) . . ?
C18 O4 C19 113.9(4) . . ?
O16 C61 C74 113.6(4) . . ?
O16 C61 C62 126.0(4) . . ?
C74 C61 C62 120.4(5) . . ?
C63 C62 C61 119.1(5) . . ?
C63 C62 H62 120.4 . . ?
C61 C62 H62 120.4 . . ?
C64 C63 C62 122.7(5) . . ?
C64 C63 H63 118.6 . . ?
C62 C63 H63 118.6 . . ?
C63 C64 C65 118.6(5) . . ?
C63 C64 H64 120.7 . . ?
C65 C64 H64 120.7 . . ?
C64 C65 C74 122.4(5) . . ?
C64 C65 C66 117.1(5) . . ?
C74 C65 C66 120.4(4) . . ?
O15 C66 C67 120.6(5) . . ?
O15 C66 C65 121.4(5) . . ?
C67 C66 C65 118.0(4) . . ?
C72 C67 C68 119.0(4) . . ?
C72 C67 C66 122.0(4) . . ?
C68 C67 C66 119.0(4) . . ?
C69 C68 C67 121.6(4) . . ?
C69 C68 H68 119.2 . . ?
C67 C68 H68 119.2 . . ?
C68 C69 C70 119.9(4) . . ?
C68 C69 H69 120.0 . . ?
C70 C69 H69 120.0 . . ?
C69 C70 C71 118.3(5) . . ?
C69 C70 H70 120.8 . . ?
C71 C70 H70 120.8 . . ?
O20 C71 C72 114.5(4) . . ?
O20 C71 C70 122.9(4) . . ?
C72 C71 C70 122.6(4) . . ?
C71 C72 C67 118.5(4) . . ?
C71 C72 C73 118.8(4) . . ?
C67 C72 C73 122.7(4) . . ?
N3 C73 C74 109.6(3) . . ?
N3 C73 C72 112.7(3) . . ?
C74 C73 C72 113.6(3) . . ?
N3 C73 H73 106.9 . . ?
C74 C73 H73 106.9 . . ?
C72 C73 H73 106.9 . . ?
C61 C74 C65 116.6(4) . . ?
C61 C74 C73 120.3(4) . . ?
C65 C74 C73 123.1(4) . . ?
O21 C83 N3 122.1(4) . . ?
O21 C83 C84 123.4(3) . . ?
N3 C83 C84 114.5(3) . . ?
C83 C84 C85 114.2(4) . . ?
C83 C84 C89 111.9(3) . . ?
C85 C84 C89 103.1(3) . . ?
C83 C84 H84 109.1 . . ?
C85 C84 H84 109.1 . . ?
C89 C84 H84 109.2 . . ?
C84 C85 C86 102.9(3) . . ?
C84 C85 H85A 111.2 . . ?
C86 C85 H85A 111.2 . . ?
C84 C85 H85B 111.2 . . ?
C86 C85 H85B 111.2 . . ?
H85A C85 H85B 109.1 . . ?
C87 C86 C100 101.4(4) . . ?
C87 C86 C85 105.7(4) . . ?
C100 C86 C85 101.0(4) . . ?
C87 C86 H86 115.6 . . ?
C100 C86 H86 115.6 . . ?
C85 C86 H86 115.6 . . ?
C88 C87 C86 107.2(5) . . ?
C88 C87 H87 126.4 . . ?
C86 C87 H87 126.4 . . ?
C87 C88 C89 108.0(5) . . ?
C87 C88 H88 126.0 . . ?
C89 C88 H88 126.0 . . ?
C88 C89 C100 99.1(4) . . ?
C88 C89 C84 106.0(4) . . ?
C100 C89 C84 99.5(4) . . ?
C88 C89 H89 116.5 . . ?
C100 C89 H89 116.5 . . ?
C84 C89 H89 116.5 . . ?
C86 C100 C89 93.6(4) . . ?
C86 C100 H90A 113.0 . . ?
C89 C100 H90A 113.0 . . ?
C86 C100 H90B 113.0 . . ?
C89 C100 H90B 113.0 . . ?
H90A C100 H90B 110.4 . . ?
C83 N3 C73 123.7(3) . . ?
C83 N3 H98C 118(3) . . ?
C73 N3 H98C 118(3) . . ?
C61 O16 C75 117.4(5) . . ?
C71 O20 C82 118.8(4) . . ?

loop_
_geom_bond_atom_site_label_1
_geom_bond_atom_site_label_2
_geom_bond_distance
_geom_bond_site_symmetry_2
_geom_bond_publ_flag
O19 C81 1.408(7) . ?
O19 C80 1.434(7) . ?
O17 C77 1.363(8) . ?
O17 C76 1.445(8) . ?
C82 O20 1.434(5) . ?
C82 C81 1.508(8) . ?
C82 H82A 0.9700 . ?
C82 H82B 0.9700 . ?
O18 C78 1.417(10) . ?
O18 C79 1.412(10) . ?
C75 O16 1.419(6) . ?
C75 C76 1.447(10) . ?
C75 H75A 0.9700 . ?
C75 H75B 0.9700 . ?
C81 H81A 0.9700 . ?
C81 H81B 0.9700 . ?
C76 H76A 0.9700 . ?
C76 H76B 0.9700 . ?
C77 C78 1.529(12) . ?
C77 H77A 0.9700 . ?
C77 H77B 0.9700 . ?
C78 H78A 0.9700 . ?
C78 H78B 0.9700 . ?
C80 C79 1.334(11) . ?
C80 H80A 0.9700 . ?
C80 H80B 0.9700 . ?
C79 H79A 0.9700 . ?
C79 H79B 0.9700 . ?
C31 O13 1.337(5) . ?
C31 C32 1.373(6) . ?
C31 C44 1.475(6) . ?
C32 C33 1.392(7) . ?
C32 H32 0.9300 . ?
C33 C34 1.358(7) . ?
C33 H33 0.9300 . ?
C34 C35 1.420(6) . ?
C34 H34 0.9300 . ?
C35 C44 1.364(7) . ?
C35 C36 1.458(7) . ?
C36 O8 1.247(5) . ?
C36 C37 1.487(6) . ?
C37 C38 1.391(6) . ?
C37 C42 1.414(6) . ?
C38 C39 1.376(7) . ?
C38 H38 0.9300 . ?
C39 C40 1.388(6) . ?
C39 H39 0.9300 . ?
C40 C41 1.416(6) . ?
C40 H40 0.9300 . ?
C41 O9 1.357(5) . ?
C41 C42 1.395(5) . ?
C42 C43 1.516(5) . ?
C43 N2 1.463(5) . ?
C43 C44 1.496(5) . ?
C43 H43 0.9800 . ?
C45 O13 1.460(5) . ?
C45 C46 1.496(7) . ?
C45 H45A 0.9700 . ?
C45 H45B 0.9700 . ?
C46 O12 1.410(5) . ?
C46 H46A 0.9700 . ?
C46 H46B 0.9700 . ?
C47 O12 1.421(6) . ?
C47 C48 1.504(7) . ?
C47 H47A 0.9700 . ?
C47 H47B 0.9700 . ?
C48 O11 1.402(6) . ?
C48 H48A 0.9700 . ?
C48 H48B 0.9700 . ?
C49 O11 1.419(6) . ?
C49 C50 1.482(7) . ?
C49 H49A 0.9700 . ?
C49 H49B 0.9700 . ?
C50 O10 1.417(5) . ?
C50 H50A 0.9700 . ?
C50 H50B 0.9700 . ?
C51 O10 1.428(5) . ?
C51 C52 1.493(6) . ?
C51 H51A 0.9700 . ?
C51 H51B 0.9700 . ?
C52 O9 1.446(5) . ?
C52 H52A 0.9700 . ?
C52 H52B 0.9700 . ?
C53 O14 1.227(5) . ?
C53 N2 1.346(5) . ?
C53 C54 1.523(5) . ?
C54 C55 1.534(6) . ?
C54 C59 1.568(6) . ?
C54 H54 0.9800 . ?
C55 C56 1.549(7) . ?
C55 H55A 0.9700 . ?
C55 H55B 0.9700 . ?
C56 C57 1.497(9) . ?
C56 C60 1.525(7) . ?
C56 H56 0.9800 . ?
C57 C58 1.326(8) . ?
C57 H57 0.9300 . ?
C58 C59 1.509(7) . ?
C58 H58 0.9300 . ?
C59 C60 1.539(7) . ?
C59 H59 0.9800 . ?
C60 H60A 0.9700 . ?
C60 H60B 0.9700 . ?
N2 H98B 0.795(19) . ?
C1 O2 1.370(5) . ?
C1 C2 1.385(6) . ?
C1 C14 1.419(6) . ?
C2 C3 1.394(7) . ?
C2 H2 0.9300 . ?
C3 C4 1.371(7) . ?
C3 H3 0.9300 . ?
C4 C5 1.412(6) . ?
C4 H4 0.9300 . ?
C5 C14 1.380(6) . ?
C5 C6 1.470(6) . ?
C6 O1 1.236(5) . ?
C6 C7 1.494(6) . ?
C7 C12 1.390(5) . ?
C7 C8 1.400(6) . ?
C8 C9 1.373(7) . ?
C8 H8 0.9300 . ?
C9 C10 1.387(6) . ?
C9 H9 0.9300 . ?
C10 C11 1.394(6) . ?
C10 H10 0.9300 . ?
C11 O6 1.373(5) . ?
C11 C12 1.394(5) . ?
C12 C13 1.519(5) . ?
C13 N1 1.472(5) . ?
C13 C14 1.517(5) . ?
C13 H13 0.9800 . ?
C15 O2 1.453(5) . ?
C15 C16 1.499(6) . ?
C15 H15A 0.9700 . ?
C15 H15B 0.9700 . ?
C16 O3 1.436(5) . ?
C16 H16A 0.9700 . ?
C16 H16B 0.9700 . ?
C17 O3 1.426(5) . ?
C17 C18 1.504(6) . ?
C17 H17A 0.9700 . ?
C17 H17B 0.9700 . ?
C18 O4 1.414(6) . ?
C18 H18A 0.9700 . ?
C18 H18B 0.9700 . ?
C19 O4 1.429(5) . ?
C19 C20 1.479(6) . ?
C19 H19A 0.9700 . ?
C19 H19B 0.9700 . ?
C20 O5 1.428(5) . ?
C20 H20A 0.9700 . ?
C20 H20B 0.9700 . ?
C21 O5 1.400(5) . ?
C21 C22 1.503(6) . ?
C21 H21A 0.9700 . ?
C21 H21B 0.9700 . ?
C22 O6 1.432(5) . ?
C22 H22A 0.9700 . ?
C22 H22B 0.9700 . ?
C23 O7 1.235(5) . ?
C23 N1 1.341(5) . ?
C23 C24 1.521(5) . ?
C24 C25 1.537(5) . ?
C24 C29 1.583(6) . ?
C24 H24 0.9800 . ?
C25 C26 1.567(6) . ?
C25 H25A 0.9700 . ?
C25 H25B 0.9700 . ?
C26 C27 1.495(7) . ?
C26 C30 1.538(6) . ?
C26 H26 0.9800 . ?
C27 C28 1.334(7) . ?
C27 H27 0.9300 . ?
C28 C29 1.497(7) . ?
C28 H28 0.9300 . ?
C29 C30 1.530(6) . ?
C29 H29 0.9800 . ?
C30 H30A 0.9700 . ?
C30 H30B 0.9700 . ?
N1 H98A 0.769(19) . ?
C61 O16 1.366(6) . ?
C61 C74 1.384(6) . ?
C61 C62 1.425(7) . ?
C62 C63 1.369(8) . ?
C62 H62 0.9300 . ?
C63 C64 1.322(8) . ?
C63 H63 0.9300 . ?
C64 C65 1.405(7) . ?
C64 H64 0.9300 . ?
C65 C74 1.407(6) . ?
C65 C66 1.486(7) . ?
C66 O15 1.235(6) . ?
C66 C67 1.457(7) . ?
C67 C72 1.391(6) . ?
C67 C68 1.401(7) . ?
C68 C69 1.375(8) . ?
C68 H68 0.9300 . ?
C69 C70 1.387(7) . ?
C69 H69 0.9300 . ?
C70 C71 1.391(6) . ?
C70 H70 0.9300 . ?
C71 O20 1.370(5) . ?
C71 C72 1.389(6) . ?
C72 C73 1.521(6) . ?
C73 N3 1.470(5) . ?
C73 C74 1.505(5) . ?
C73 H73 0.9800 . ?
C83 O21 1.225(5) . ?
C83 N3 1.341(5) . ?
C83 C84 1.525(6) . ?
C84 C85 1.530(6) . ?
C84 C89 1.562(6) . ?
C84 H84 0.9800 . ?
C85 C86 1.561(6) . ?
C85 H85A 0.9700 . ?
C85 H85B 0.9700 . ?
C86 C87 1.497(7) . ?
C86 C100 1.514(7) . ?
C86 H86 0.9800 . ?
C87 C88 1.318(7) . ?
C87 H87 0.9300 . ?
C88 C89 1.526(7) . ?
C88 H88 0.9300 . ?
C89 C100 1.547(7) . ?
C89 H89 0.9800 . ?
C100 H90A 0.9700 . ?
C100 H90B 0.9700 . ?
N3 H98C 0.797(19) . ?
